data_8102078
loop_
_publ_author_name
'Tang, F.-Y.'
'She, J.-B.'
'Li, J.-Z.'
'Zhang, G.-F.'
'Zahn, G.'

_publ_section_title
;
Crystal structure of 4-oxo-3,5-dinitropyridine-N-hydroxide monohydrate, 
C~5~NH~2~(NO~2~)~2~O(OH) &#x00B7; H~2~O
;
_journal_issue 4
_journal_name_full 'Zeitschrift f\"ur Kristallographie - New Crystal Structures'
_journal_page_first 539
_journal_page_last 540
_journal_volume 221
_journal_year 2006
_chemical_formula_sum 'C5 H5 N3 O7'
_chemical_formula_weight 219.12
_chemical_name_systematic
; 
4-oxo-3,5-dinitropyridine-N-hydroxide monohydrate
;
_space_group_IT_number 113
_symmetry_cell_setting tetragonal
_symmetry_space_group_name_Hall 'P -4 2ab'
_symmetry_space_group_name_H-M 'P -4 21 m'
_atom_sites_solution_hydrogens geom
_atom_sites_solution_primary direct
_atom_sites_solution_secondary difmap
_audit_creation_method SHELXL-97
_cell_angle_alpha 90.00
_cell_angle_beta 90.00
_cell_angle_gamma 90.00
_cell_formula_units_Z 4
_cell_length_a 13.113(5)
_cell_length_b 13.113(5)
_cell_length_c 4.941(3)
_cell_measurement_reflns_used 1197
_cell_measurement_temperature 298(2)
_cell_measurement_theta_max 22.181
_cell_measurement_theta_min 2.197
_cell_volume 849.6(7)
_computing_cell_refinement 'Bruker SMART'
_computing_data_collection 'Bruker SMART'
_computing_data_reduction 'Bruker SAINT'
_computing_molecular_graphics 'Bruker SHELXTL'
_computing_publication_material 'Bruker SHELXTL'
_computing_structure_refinement 'SHELXL-97 (Sheldrick, 1997)'
_computing_structure_solution 'SHELXS-97 (Sheldrick, 1990)'
_diffrn_ambient_temperature 298(2)
_diffrn_measured_fraction_theta_full 0.992
_diffrn_measured_fraction_theta_max 0.992
_diffrn_measurement_device_type 'Siemens SMART CCD'
_diffrn_measurement_method phi/omega
_diffrn_radiation_monochromator graphite
_diffrn_radiation_source 'fine-focus sealed tube'
_diffrn_radiation_type MoK\a
_diffrn_radiation_wavelength 0.71073
_diffrn_reflns_av_R_equivalents 0.0675
_diffrn_reflns_av_sigmaI/netI 0.0509
_diffrn_reflns_limit_h_max 11
_diffrn_reflns_limit_h_min -16
_diffrn_reflns_limit_k_max 16
_diffrn_reflns_limit_k_min -16
_diffrn_reflns_limit_l_max 6
_diffrn_reflns_limit_l_min -6
_diffrn_reflns_number 5043
_diffrn_reflns_theta_full 27.46
_diffrn_reflns_theta_max 27.46
_diffrn_reflns_theta_min 3.11
_exptl_absorpt_coefficient_mu 0.163
_exptl_absorpt_correction_T_max 0.9390
_exptl_absorpt_correction_T_min 0.9331
_exptl_absorpt_correction_type multi-scan
_exptl_absorpt_process_details sadabs
_exptl_crystal_colour yellow
_exptl_crystal_density_diffrn 1.713
_exptl_crystal_density_meas ?
_exptl_crystal_density_method 'not measured'
_exptl_crystal_description block
_exptl_crystal_F_000 448
_exptl_crystal_size_max 0.43
_exptl_crystal_size_mid 0.41
_exptl_crystal_size_min 0.39
_refine_diff_density_max 0.220
_refine_diff_density_min -0.206
_refine_diff_density_rms 0.051
_refine_ls_abs_structure_details 'Flack H D (1983), Acta Cryst. A39, 876-881'
_refine_ls_abs_structure_Flack -3(3)
_refine_ls_extinction_method none
_refine_ls_goodness_of_fit_ref 1.033
_refine_ls_hydrogen_treatment mixed
_refine_ls_matrix_type full
_refine_ls_number_parameters 92
_refine_ls_number_reflns 1026
_refine_ls_number_restraints 3
_refine_ls_restrained_S_all 1.031
_refine_ls_R_factor_all 0.1020
_refine_ls_R_factor_gt 0.0479
_refine_ls_shift/su_max 0.000
_refine_ls_shift/su_mean 0.000
_refine_ls_structure_factor_coef Fsqd
_refine_ls_weighting_details 'calc w=1/[\s^2^(Fo^2^)+(0.0660P)^2^+0.1500P] where P=(Fo^2^+2Fc^2^)/3'
_refine_ls_weighting_scheme calc
_refine_ls_wR_factor_gt 0.1092
_refine_ls_wR_factor_ref 0.1367
_reflns_number_gt 620
_reflns_number_total 1026
_reflns_threshold_expression >2sigma(I)
_cod_data_source_file 1267-1920.cff
_cod_data_source_block 12671863
_cod_depositor_comments
;
The following automatic conversions were performed:

'_exptl_crystal_density_meas' value 'none' was changed to '?' - the
value is perceived as not measured.

Automatic conversion script
Id: cif_fix_values 3008 2015-01-20 13:52:24Z robertas 
;
_cod_original_sg_symbol_H-M 'P -4 2(1) m'
_cod_database_code 8102078

loop_
_symmetry_equiv_pos_as_xyz
'x, y, z'
'y, -x, -z'
'-x, -y, z'
'-y, x, -z'
'x+1/2, -y+1/2, -z'
'-y+1/2, -x+1/2, z'
'-x+1/2, y+1/2, -z'
'y+1/2, x+1/2, z'

loop_
_atom_site_label
_atom_site_type_symbol
_atom_site_fract_x
_atom_site_fract_y
_atom_site_fract_z
_atom_site_U_iso_or_equiv
_atom_site_adp_type
_atom_site_occupancy
_atom_site_symmetry_multiplicity
_atom_site_Wyckoff_symbol
_atom_site_calc_flag
_atom_site_refinement_flags
_atom_site_disorder_assembly
_atom_site_disorder_group
O1 O 0.10034(18) 0.60034(18) 1.1743(7) 0.0552(10) Uani 1 4 e d S . .
O2 O 0.2885(2) 0.7885(2) 0.3251(7) 0.0545(9) Uani 1 4 e d S . .
H2 H 0.329(3) 0.829(3) 0.413(9) 0.038(14) Uiso 1 4 e d S . .
O3 O -0.0109(2) 0.7734(2) 1.1837(5) 0.0796(10) Uani 1 8 f d . . .
O4 O -0.02283(19) 0.8541(2) 0.8068(6) 0.0655(8) Uani 1 8 f d . . .
N1 N 0.24225(18) 0.74225(18) 0.5461(7) 0.0392(9) Uani 1 4 e d S . .
N2 N 0.0179(2) 0.7908(2) 0.9537(6) 0.0483(7) Uani 1 8 f d . . .
C1 C 0.1440(2) 0.6440(2) 0.9837(9) 0.0403(11) Uani 1 4 e d S . .
C2 C 0.1083(2) 0.7370(2) 0.8563(7) 0.0369(8) Uani 1 8 f d . . .
C3 C 0.1556(3) 0.7831(3) 0.6433(6) 0.0386(7) Uani 1 8 f d . . .
H3 H 0.1361(19) 0.842(2) 0.573(5) 0.019(7) Uiso 1 8 f d . . .
O5 O 0.4134(2) 0.9134(2) 0.5297(10) 0.0730(12) Uani 1 4 e d SD . .
H5A H 0.390(5) 0.987(3) 0.551(8) 0.053(19) Uiso 0.50 8 f d PD . .
H5B H 0.433(4) 0.889(3) 0.718(7) 0.05(2) Uiso 0.50 8 f d PD . .

loop_
_atom_site_aniso_label
_atom_site_aniso_U_11
_atom_site_aniso_U_22
_atom_site_aniso_U_33
_atom_site_aniso_U_23
_atom_site_aniso_U_13
_atom_site_aniso_U_12
O1 0.0536(12) 0.0536(12) 0.058(2) 0.0121(14) 0.0121(14) 0.0025(17)
O2 0.0637(14) 0.0637(14) 0.0361(18) 0.0031(13) 0.0031(13) -0.0099(19)
O3 0.086(2) 0.089(2) 0.0640(17) 0.0130(18) 0.0287(17) 0.0328(17)
O4 0.0572(16) 0.0747(18) 0.0645(17) 0.0011(16) -0.0090(14) 0.0248(14)
N1 0.0404(13) 0.0404(13) 0.0369(19) -0.0051(12) -0.0051(12) -0.0051(17)
N2 0.0460(16) 0.0503(16) 0.0486(16) -0.0054(15) -0.0024(14) 0.0040(13)
C1 0.0402(14) 0.0402(14) 0.041(3) -0.0045(17) -0.0045(17) -0.004(2)
C2 0.0344(15) 0.0387(17) 0.0375(17) -0.0120(14) -0.0058(13) 0.0007(13)
C3 0.0429(18) 0.0370(19) 0.0358(18) -0.0059(15) -0.0106(15) 0.0014(15)
O5 0.0668(15) 0.0668(15) 0.085(4) -0.0097(17) -0.0097(17) -0.007(2)

loop_
_atom_type_symbol
_atom_type_description
_atom_type_scat_dispersion_real
_atom_type_scat_dispersion_imag
_atom_type_scat_source
C C 0.0033 0.0000 'International Tables Vol C Tables 4.2.6.8 and 6.1.1.4'
H H 0.0000 0.0000 'International Tables Vol C Tables 4.2.6.8 and 6.1.1.4'
N N 0.0061 0.0000 'International Tables Vol C Tables 4.2.6.8 and 6.1.1.4'
O O 0.0106 0.0000 'International Tables Vol C Tables 4.2.6.8 and 6.1.1.4'

loop_
_geom_angle_atom_site_label_1
_geom_angle_atom_site_label_2
_geom_angle_atom_site_label_3
_geom_angle
_geom_angle_site_symmetry_1
_geom_angle_site_symmetry_3
_geom_angle_publ_flag
N1 O2 H2 98(3) . . ?
C3 N1 C3 123.1(4) . 8_455 ?
C3 N1 O2 118.4(2) . . ?
C3 N1 O2 118.4(2) 8_455 . ?
O3 N2 O4 122.9(3) . . ?
O3 N2 C2 117.9(3) . . ?
O4 N2 C2 119.1(3) . . ?
O1 C1 C2 124.6(2) . . ?
O1 C1 C2 124.6(2) . 8_455 ?
C2 C1 C2 110.7(4) . 8_455 ?
C3 C2 C1 124.2(3) . . ?
C3 C2 N2 114.1(3) . . ?
C1 C2 N2 121.7(3) . . ?
N1 C3 C2 118.9(3) . . ?
N1 C3 H3 116.9(17) . . ?
C2 C3 H3 124.0(17) . . ?
H5A O5 H5B 106.2(5) . . ?

loop_
_geom_bond_atom_site_label_1
_geom_bond_atom_site_label_2
_geom_bond_distance
_geom_bond_site_symmetry_2
_geom_bond_publ_flag
O1 C1 1.242(5) . ?
O2 N1 1.389(5) . ?
O2 H2 0.87(5) . ?
O3 N2 1.219(3) . ?
O4 N2 1.225(3) . ?
N1 C3 1.344(4) . ?
N1 C3 1.344(4) 8_455 ?
N2 C2 1.461(4) . ?
C1 C2 1.450(4) . ?
C1 C2 1.450(4) 8_455 ?
C2 C3 1.363(4) . ?
C3 H3 0.88(3) . ?
O5 H5A 1.02(3) . ?
O5 H5B 1.02(3) . ?
